data_7008134
loop_
_publ_author_name
'Kurz, Philipp'
'Rattat, Dirk'
'Angst, Daniela'
'Schmalle, Helmut'
'Spingler, Bernhard'
'Alberto, Roger'
'Berke, Heinz'
'Beck, Wolfgang'

_publ_section_title
;
 The chemistry of the fac-[Re(CO)2(NO)]2+ fragment in aqueous solution.
;
_journal_issue 4
_journal_name_full 'Dalton transactions (Cambridge, England : 2003)'
_journal_page_first 804
_journal_page_last 810
_journal_paper_doi 10.1039/b417425a
_journal_year 2005
_chemical_formula_sum 'C10 H15 Cl3 N O3 Re'
_chemical_formula_weight 489.78
_chemical_name_systematic
;
?
;
_space_group_IT_number 14
_symmetry_cell_setting monoclinic
_symmetry_space_group_name_Hall '-P 2ybc'
_symmetry_space_group_name_H-M 'P 1 21/c 1'
_atom_sites_solution_hydrogens geom
_atom_sites_solution_primary direct
_atom_sites_solution_secondary difmap
_audit_creation_method SHELXL-97
_cell_angle_alpha 90.00
_cell_angle_beta 110.975(9)
_cell_angle_gamma 90.00
_cell_formula_units_Z 4
_cell_length_a 12.4085(10)
_cell_length_b 11.5293(7)
_cell_length_c 11.7316(10)
_cell_measurement_reflns_used 8000
_cell_measurement_temperature 183(2)
_cell_volume 1567.1(2)
_computing_cell_refinement 'IPDS (Stoe,1999)'
_computing_data_collection 'IPDS (Stoe,1999)'
_computing_data_reduction 'X-RED (Stoe,1999)'
_computing_molecular_graphics 'ORTEP-3 (Farrugia,1997)'
_computing_publication_material 'SHELXL-97 (Sheldrick, 1997)'
_computing_structure_refinement 'SHELXL-97 (Sheldrick, 1997)'
_computing_structure_solution 'SIR-97 (Altomare, 1999)'
_diffrn_ambient_temperature 183(2)
_diffrn_measured_fraction_theta_full 0.983
_diffrn_measured_fraction_theta_max 0.983
_diffrn_measurement_device_type 'STOE IPDS'
_diffrn_measurement_method '/f oscillation scan'
_diffrn_radiation_monochromator graphite
_diffrn_radiation_source 'fine-focus sealed tube'
_diffrn_radiation_type MoK\a
_diffrn_radiation_wavelength 0.71073
_diffrn_reflns_av_R_equivalents 0.0471
_diffrn_reflns_av_sigmaI/netI 0.0413
_diffrn_reflns_limit_h_max 16
_diffrn_reflns_limit_h_min -16
_diffrn_reflns_limit_k_max 15
_diffrn_reflns_limit_k_min -15
_diffrn_reflns_limit_l_max 16
_diffrn_reflns_limit_l_min -16
_diffrn_reflns_number 16439
_diffrn_reflns_theta_full 29.13
_diffrn_reflns_theta_max 29.13
_diffrn_reflns_theta_min 2.71
_diffrn_standards_interval_count 'every image'
_diffrn_standards_interval_time 6
_diffrn_standards_number 50-200
_exptl_absorpt_coefficient_mu 8.264
_exptl_absorpt_correction_T_max 0.4838
_exptl_absorpt_correction_T_min 0.3796
_exptl_absorpt_correction_type numerical
_exptl_crystal_colour yellow
_exptl_crystal_density_diffrn 2.076
_exptl_crystal_density_method 'not measured'
_exptl_crystal_description block
_exptl_crystal_F_000 928
_exptl_crystal_size_max 0.13
_exptl_crystal_size_mid 0.12
_exptl_crystal_size_min 0.11
_refine_diff_density_max 1.156
_refine_diff_density_min -1.467
_refine_diff_density_rms 0.164
_refine_ls_extinction_method none
_refine_ls_goodness_of_fit_ref 0.973
_refine_ls_hydrogen_treatment mixed
_refine_ls_matrix_type full
_refine_ls_number_parameters 167
_refine_ls_number_reflns 4150
_refine_ls_number_restraints 21
_refine_ls_restrained_S_all 0.996
_refine_ls_R_factor_all 0.0570
_refine_ls_R_factor_gt 0.0388
_refine_ls_shift/su_max 0.002
_refine_ls_shift/su_mean 0.000
_refine_ls_structure_factor_coef Fsqd
_refine_ls_weighting_details 'calc w=1/[\s^2^(Fo^2^)+(0.0575P)^2^+0.0000P] where P=(Fo^2^+2Fc^2^)/3'
_refine_ls_weighting_scheme calc
_refine_ls_wR_factor_gt 0.0925
_refine_ls_wR_factor_ref 0.0987
_reflns_number_gt 2865
_reflns_number_total 4150
_reflns_threshold_expression >2sigma(I)
_cod_data_source_file b417425a.txt
_cod_data_source_block pk110504
_cod_original_sg_symbol_H-M P21/c
_cod_database_code 7008134

loop_
_symmetry_equiv_pos_as_xyz
'x, y, z'
'-x, y+1/2, -z+1/2'
'-x, -y, -z'
'x, -y-1/2, z-1/2'

loop_
_atom_site_label
_atom_site_type_symbol
_atom_site_fract_x
_atom_site_fract_y
_atom_site_fract_z
_atom_site_U_iso_or_equiv
_atom_site_adp_type
_atom_site_occupancy
_atom_site_symmetry_multiplicity
_atom_site_calc_flag
_atom_site_refinement_flags
_atom_site_disorder_assembly
_atom_site_disorder_group
C1 C 0.0574(6) -0.3428(7) 0.1595(7) 0.0462(16) Uani 1 1 d . . .
C2 C 0.1666(6) -0.3691(6) -0.0086(6) 0.0429(14) Uani 0.50 1 d P . .
C3 C 0.2567(6) -0.2158(5) 0.1819(6) 0.0390(13) Uani 0.50 1 d P . .
N2 C 0.1666(6) -0.3691(6) -0.0086(6) 0.0429(14) Uani 0.50 1 d P . .
N3 C 0.2567(6) -0.2158(5) 0.1819(6) 0.0390(13) Uani 0.50 1 d P . .
C10 C 0.3047(9) 0.1851(8) 0.0069(10) 0.069(3) Uani 1 1 d . . .
H10A H 0.2726 0.2374 0.0501 0.083 Uiso 1 1 calc R . .
H10B H 0.3471 0.1252 0.0613 0.083 Uiso 1 1 calc R . .
H10C H 0.2435 0.1509 -0.0600 0.083 Uiso 1 1 calc R . .
C11 C 0.4358(7) 0.1698(7) -0.1060(7) 0.0506(16) Uani 1 1 d . . .
H11C H 0.3755 0.1301 -0.1692 0.061 Uiso 1 1 calc R . .
H11B H 0.4834 0.1141 -0.0493 0.061 Uiso 1 1 calc R . .
H11A H 0.4819 0.2130 -0.1416 0.061 Uiso 1 1 calc R . .
C12 C 0.4777(8) 0.3073(7) 0.0614(7) 0.058(2) Uani 1 1 d . . .
H12C H 0.5276 0.3491 0.0295 0.069 Uiso 1 1 calc R . .
H12B H 0.5215 0.2493 0.1177 0.069 Uiso 1 1 calc R . .
H12A H 0.4444 0.3601 0.1029 0.069 Uiso 1 1 calc R . .
C13 C 0.3158(7) 0.3418(7) -0.1272(8) 0.0569(19) Uani 1 1 d . . .
H13A H 0.3667 0.3881 -0.1537 0.068 Uiso 1 1 calc R . .
H13B H 0.2779 0.3903 -0.0866 0.068 Uiso 1 1 calc R . .
H13C H 0.2591 0.3056 -0.1966 0.068 Uiso 1 1 calc R . .
C20 C -0.0071(10) -0.1101(8) 0.0558(9) 0.104(4) Uani 1 1 d DU . .
H20 H -0.0118 -0.1812 0.0912 0.124 Uiso 1 1 calc R . .
C21 C 0.0132(9) -0.0084(8) 0.1160(9) 0.093(3) Uani 1 1 d DU . .
H21 H 0.0233 -0.0089 0.1985 0.112 Uiso 1 1 calc R . .
C22 C 0.0200(10) 0.0955(8) 0.0632(9) 0.104(4) Uani 1 1 d DU . .
H22 H 0.0345 0.1612 0.1125 0.125 Uiso 1 1 calc R . .
N10 N 0.3839(5) 0.2504(5) -0.0408(5) 0.0417(12) Uani 1 1 d . . .
O1 O -0.0310(5) -0.3258(6) 0.1601(6) 0.0704(17) Uani 1 1 d . . .
O2 O 0.1389(6) -0.3674(6) -0.1116(5) 0.0714(17) Uani 1 1 d . . .
O3 O 0.2841(5) -0.1210(5) 0.1927(5) 0.0591(13) Uani 1 1 d . . .
Cl1 Cl 0.41213(16) -0.42822(15) 0.18696(19) 0.0514(4) Uani 1 1 d . . .
Cl2 Cl 0.27383(15) -0.39095(15) 0.38477(16) 0.0466(4) Uani 1 1 d . . .
Cl3 Cl 0.16486(17) -0.58000(16) 0.14721(17) 0.0515(4) Uani 1 1 d . . .
Re1 Re 0.21422(2) -0.37445(2) 0.16430(2) 0.04089(9) Uani 1 1 d . . .

loop_
_atom_site_aniso_label
_atom_site_aniso_U_11
_atom_site_aniso_U_22
_atom_site_aniso_U_33
_atom_site_aniso_U_23
_atom_site_aniso_U_13
_atom_site_aniso_U_12
C1 0.031(3) 0.060(4) 0.048(4) 0.010(3) 0.014(3) 0.009(3)
C2 0.051(4) 0.042(3) 0.039(3) 0.000(3) 0.020(3) -0.009(3)
C3 0.041(3) 0.037(3) 0.042(3) 0.004(2) 0.017(3) 0.004(2)
N2 0.051(4) 0.042(3) 0.039(3) 0.000(3) 0.020(3) -0.009(3)
N3 0.041(3) 0.037(3) 0.042(3) 0.004(2) 0.017(3) 0.004(2)
C10 0.088(7) 0.060(5) 0.083(6) -0.002(4) 0.059(6) -0.003(5)
C11 0.043(4) 0.054(4) 0.054(4) -0.014(3) 0.016(3) -0.002(3)
C12 0.065(5) 0.049(4) 0.049(4) -0.011(3) 0.007(4) 0.006(4)
C13 0.045(4) 0.059(4) 0.065(5) 0.012(4) 0.017(4) 0.013(3)
C20 0.123(10) 0.095(8) 0.109(9) 0.022(7) 0.061(8) -0.002(7)
C21 0.110(8) 0.073(6) 0.115(8) 0.030(6) 0.062(7) 0.026(6)
C22 0.144(11) 0.074(7) 0.095(8) 0.016(6) 0.045(8) -0.023(7)
N10 0.042(3) 0.041(3) 0.044(3) -0.002(2) 0.018(3) 0.001(2)
O1 0.040(3) 0.103(5) 0.065(4) 0.013(3) 0.015(3) 0.018(3)
O2 0.092(5) 0.080(4) 0.038(3) 0.001(3) 0.018(3) -0.021(4)
O3 0.068(4) 0.040(3) 0.065(3) 0.000(2) 0.018(3) -0.003(3)
Cl1 0.0481(10) 0.0451(8) 0.0710(11) -0.0040(8) 0.0334(9) -0.0007(7)
Cl2 0.0435(9) 0.0508(9) 0.0461(8) -0.0022(7) 0.0169(7) -0.0020(7)
Cl3 0.0477(10) 0.0505(9) 0.0506(9) -0.0027(7) 0.0107(8) -0.0094(8)
Re1 0.03878(15) 0.04020(13) 0.04422(14) 0.00560(12) 0.01550(10) 0.00460(12)

loop_
_atom_type_symbol
_atom_type_description
_atom_type_scat_dispersion_real
_atom_type_scat_dispersion_imag
_atom_type_scat_source
C C 0.0033 0.0016 'International Tables Vol C Tables 4.2.6.8 and 6.1.1.4'
H H 0.0000 0.0000 'International Tables Vol C Tables 4.2.6.8 and 6.1.1.4'
N N 0.0061 0.0033 'International Tables Vol C Tables 4.2.6.8 and 6.1.1.4'
O O 0.0106 0.0060 'International Tables Vol C Tables 4.2.6.8 and 6.1.1.4'
Cl Cl 0.1484 0.1585 'International Tables Vol C Tables 4.2.6.8 and 6.1.1.4'
Re Re -1.0185 7.2310 'International Tables Vol C Tables 4.2.6.8 and 6.1.1.4'

loop_
_geom_angle_atom_site_label_1
_geom_angle_atom_site_label_2
_geom_angle_atom_site_label_3
_geom_angle
_geom_angle_site_symmetry_1
_geom_angle_site_symmetry_3
_geom_angle_publ_flag
O1 C1 Re1 178.0(7) . . ?
O2 C2 Re1 179.0(7) . . ?
O3 C3 Re1 178.9(6) . . ?
C21 C20 C22 111.3(8) . 3 ?
C20 C21 C22 123.9(9) . . ?
C20 C22 C21 124.8(9) 3 . ?
C11 N10 C12 109.4(6) . . ?
C11 N10 C13 109.6(6) . . ?
C12 N10 C13 108.9(6) . . ?
C11 N10 C10 109.9(6) . . ?
C12 N10 C10 110.4(7) . . ?
C13 N10 C10 108.6(7) . . ?
C3 Re1 C2 93.1(3) . . ?
C3 Re1 C1 93.3(3) . . ?
C2 Re1 C1 92.1(3) . . ?
C3 Re1 Cl2 89.6(2) . . ?
C2 Re1 Cl2 177.3(2) . . ?
C1 Re1 Cl2 88.0(2) . . ?
C3 Re1 Cl3 178.2(2) . . ?
C2 Re1 Cl3 88.3(2) . . ?
C1 Re1 Cl3 87.8(2) . . ?
Cl2 Re1 Cl3 89.04(6) . . ?
C3 Re1 Cl1 90.2(2) . . ?
C2 Re1 Cl1 92.3(2) . . ?
C1 Re1 Cl1 174.2(2) . . ?
Cl2 Re1 Cl1 87.33(7) . . ?
Cl3 Re1 Cl1 88.60(6) . . ?

loop_
_geom_bond_atom_site_label_1
_geom_bond_atom_site_label_2
_geom_bond_distance
_geom_bond_site_symmetry_2
_geom_bond_publ_flag
C1 O1 1.117(9) . ?
C1 Re1 1.961(7) . ?
C2 O2 1.132(9) . ?
C2 Re1 1.900(7) . ?
C3 O3 1.138(8) . ?
C3 Re1 1.894(6) . ?
C10 N10 1.497(10) . ?
C11 N10 1.488(9) . ?
C12 N10 1.491(9) . ?
C13 N10 1.496(10) . ?
C20 C21 1.346(9) . ?
C20 C22 1.358(9) 3 ?
C21 C22 1.365(8) . ?
C22 C20 1.358(9) 3 ?
Cl1 Re1 2.4532(18) . ?
Cl2 Re1 2.4296(18) . ?
Cl3 Re1 2.4379(18) . ?

loop_
_geom_torsion_atom_site_label_1
_geom_torsion_atom_site_label_2
_geom_torsion_atom_site_label_3
_geom_torsion_atom_site_label_4
_geom_torsion
_geom_torsion_site_symmetry_1
_geom_torsion_site_symmetry_2
_geom_torsion_site_symmetry_3
_geom_torsion_site_symmetry_4
_geom_torsion_publ_flag
C22 C20 C21 C22 -0.08(18) 3 . . . ?
C20 C21 C22 C20 0.1(2) . . . 3 ?
O3 C3 Re1 C2 -92(31) . . . . ?
O3 C3 Re1 C1 175(100) . . . . ?
O3 C3 Re1 Cl2 87(31) . . . . ?
O3 C3 Re1 Cl3 47(35) . . . . ?
O3 C3 Re1 Cl1 0(31) . . . . ?
O2 C2 Re1 C3 139(44) . . . . ?
O2 C2 Re1 C1 -128(44) . . . . ?
O2 C2 Re1 Cl2 -34(47) . . . . ?
O2 C2 Re1 Cl3 -40(44) . . . . ?
O2 C2 Re1 Cl1 49(44) . . . . ?
O1 C1 Re1 C3 -103(23) . . . . ?
O1 C1 Re1 C2 164(23) . . . . ?
O1 C1 Re1 Cl2 -13(23) . . . . ?
O1 C1 Re1 Cl3 76(23) . . . . ?
O1 C1 Re1 Cl1 24(25) . . . . ?
